data_7000497
loop_
_publ_author_name
'Redshaw, Carl'
'Homden, Damien'
'Hughes, David L.'
'Wright, Joseph A.'
'Elsegood, Mark R. J.'

_publ_section_title
;
 New structural motifs in chromium(iii) calix[4 and 6]arene chemistry
;
_journal_issue 7
_journal_name_full 'Dalton Transactions'
_journal_page_first 1231
_journal_page_last 1242
_journal_paper_doi 10.1039/b813313a
_journal_year 2009
_chemical_formula_moiety 'C50 H64 Cl2 Cr Li N2 O4, 2(C2 H3 N)'
_chemical_formula_sum 'C54 H70 Cl2 Cr Li N4 O4'
_chemical_formula_weight 968.98
_chemical_name_common 'Compound 6'
_space_group_IT_number 14
_symmetry_cell_setting monoclinic
_symmetry_Int_Tables_number 14
_symmetry_space_group_name_Hall '-P 2ybc'
_symmetry_space_group_name_H-M 'P 1 21/c 1'
_atom_sites_solution_hydrogens geom
_atom_sites_solution_primary heavy
_atom_sites_solution_secondary difmap
_cell_angle_alpha 90.00
_cell_angle_beta 108.3226(7)
_cell_angle_gamma 90.00
_cell_formula_units_Z 4
_cell_length_a 14.1176(2)
_cell_length_b 21.8758(4)
_cell_length_c 18.4573(3)
_cell_measurement_reflns_used 57012
_cell_measurement_temperature 120(2)
_cell_measurement_theta_max 27.48
_cell_measurement_theta_min 2.91
_cell_volume 5411.24(15)
_computing_cell_refinement 'DENZO and COLLECT'
_computing_data_collection 'DENZO (Otwinowski and Minor, 1997) and COLLECT (Hooft, 1998)'
_computing_data_reduction 'DENZO and COLLECT'
_computing_molecular_graphics 'CAMERON (Watkin <i>et al</i>, 1993)'
_computing_publication_material
;
Bruker SHELXTL, PLATON (Spek, 2003), WinGX (Farrugia, 1999)
and enCIFer (Allen <i>et al.</i>, 2004)
;
_computing_structure_refinement 'Bruker SHELXTL (Sheldrick, 2008)'
_computing_structure_solution 'Bruker SHELXTL (Sheldrick, 2008)'
_diffrn_ambient_temperature 120(2)
_diffrn_detector_area_resol_mean 9.091
_diffrn_measured_fraction_theta_full 0.999
_diffrn_measured_fraction_theta_max 0.997
_diffrn_measurement_device_type 'Bruker-Nonius KappaCCD'
_diffrn_measurement_method '\F & \w scans'
_diffrn_radiation_monochromator '10cm confocal mirrors'
_diffrn_radiation_source 'Enraf Nonius FR591 rotating anode'
_diffrn_radiation_type MoK\a
_diffrn_radiation_wavelength 0.71073
_diffrn_reflns_av_R_equivalents 0.0662
_diffrn_reflns_av_sigmaI/netI 0.0478
_diffrn_reflns_limit_h_max 18
_diffrn_reflns_limit_h_min -18
_diffrn_reflns_limit_k_max 28
_diffrn_reflns_limit_k_min -28
_diffrn_reflns_limit_l_max 20
_diffrn_reflns_limit_l_min -23
_diffrn_reflns_number 66013
_diffrn_reflns_theta_full 26.50
_diffrn_reflns_theta_max 27.47
_diffrn_reflns_theta_min 2.98
_diffrn_standards_decay_% 0
_diffrn_standards_number 0
_exptl_absorpt_coefficient_mu 0.356
_exptl_absorpt_correction_T_max 0.986
_exptl_absorpt_correction_T_min 0.926
_exptl_absorpt_correction_type multi-scan
_exptl_absorpt_process_details '(SORTAV; Blessing, 1995)'
_exptl_crystal_colour green
_exptl_crystal_density_diffrn 1.189
_exptl_crystal_density_method 'not measured'
_exptl_crystal_description plate
_exptl_crystal_F_000 2060
_exptl_crystal_size_max 0.22
_exptl_crystal_size_mid 0.22
_exptl_crystal_size_min 0.04
_refine_diff_density_max 0.691
_refine_diff_density_min -0.568
_refine_diff_density_rms 0.069
_refine_ls_extinction_method none
_refine_ls_goodness_of_fit_ref 1.022
_refine_ls_hydrogen_treatment constr
_refine_ls_matrix_type full
_refine_ls_number_parameters 644
_refine_ls_number_reflns 12367
_refine_ls_number_restraints 86
_refine_ls_restrained_S_all 1.048
_refine_ls_R_factor_all 0.0733
_refine_ls_R_factor_gt 0.0488
_refine_ls_shift/su_max 0.001
_refine_ls_shift/su_mean 0.000
_refine_ls_structure_factor_coef Fsqd
_refine_ls_weighting_details 'calc w=1/[\s^2^(Fo^2^)+(0.0562P)^2^+3.7497P] where P=(Fo^2^+2Fc^2^)/3'
_refine_ls_weighting_scheme calc
_refine_ls_wR_factor_gt 0.1157
_refine_ls_wR_factor_ref 0.1264
_reflns_number_gt 9300
_reflns_number_total 12367
_reflns_threshold_expression I>2\s(I)
_cod_data_source_file b813313a.txt
_cod_data_source_block 6
_cod_original_sg_symbol_H-M 'P 21/c'
_cod_database_code 7000497

loop_
_symmetry_equiv_pos_as_xyz
'x, y, z'
'-x, y+1/2, -z+1/2'
'-x, -y, -z'
'x, -y-1/2, z-1/2'

loop_
_atom_site_label
_atom_site_type_symbol
_atom_site_fract_x
_atom_site_fract_y
_atom_site_fract_z
_atom_site_U_iso_or_equiv
_atom_site_adp_type
_atom_site_occupancy
_atom_site_symmetry_multiplicity
_atom_site_calc_flag
_atom_site_refinement_flags
_atom_site_disorder_assembly
_atom_site_disorder_group
Cr1 Cr 0.10607(2) 0.228244(15) 0.765489(18) 0.01958(9) Uani 1 1 d . . .
Cl1 Cl 0.20087(4) 0.13970(2) 0.78882(3) 0.03112(13) Uani 1 1 d . . .
Cl2 Cl -0.04567(4) 0.17761(3) 0.73067(3) 0.03070(13) Uani 1 1 d . . .
O1 O 0.11031(10) 0.23566(7) 0.87651(8) 0.0226(3) Uani 1 1 d . . .
O2 O 0.04647(9) 0.30818(6) 0.75063(8) 0.0196(3) Uani 1 1 d . . .
O3 O 0.10633(10) 0.23354(6) 0.65484(8) 0.0220(3) Uani 1 1 d . . .
O4 O 0.22241(9) 0.27935(6) 0.79176(8) 0.0194(3) Uani 1 1 d . . .
C1 C 0.13586(14) 0.29319(10) 0.91209(11) 0.0217(4) Uani 1 1 d . . .
C2 C 0.23674(15) 0.30641(10) 0.94730(12) 0.0248(5) Uani 1 1 d . . .
C3 C 0.25962(16) 0.36426(11) 0.97940(12) 0.0297(5) Uani 1 1 d . . .
H3 H 0.3276 0.3743 1.0043 0.036 Uiso 1 1 calc R . .
C4 C 0.18688(17) 0.40803(11) 0.97643(13) 0.0308(5) Uani 1 1 d . A .
C5 C 0.08733(16) 0.39255(11) 0.93871(12) 0.0272(5) Uani 1 1 d . . .
H5 H 0.0367 0.4219 0.9357 0.033 Uiso 1 1 calc R . .
C6 C 0.06023(14) 0.33556(10) 0.90550(11) 0.0223(4) Uani 1 1 d . . .
C7 C 0.2164(2) 0.47104(13) 1.01246(16) 0.0472(7) Uani 1 1 d DU . .
C8 C 0.2921(3) 0.50014(18) 0.9762(3) 0.0441(11) Uani 0.675(5) 1 d PDU A 1
H8A H 0.3126 0.5405 0.9988 0.066 Uiso 0.675(5) 1 calc PR A 1
H8B H 0.2603 0.5045 0.9210 0.066 Uiso 0.675(5) 1 calc PR A 1
H8C H 0.3508 0.4737 0.9860 0.066 Uiso 0.675(5) 1 calc PR A 1
C9 C 0.2826(3) 0.4598(2) 1.0992(2) 0.0571(14) Uani 0.675(5) 1 d PDU A 1
H9A H 0.3400 0.4341 1.1006 0.086 Uiso 0.675(5) 1 calc PR A 1
H9B H 0.2423 0.4393 1.1265 0.086 Uiso 0.675(5) 1 calc PR A 1
H9C H 0.3062 0.4991 1.1237 0.086 Uiso 0.675(5) 1 calc PR A 1
C10 C 0.1346(3) 0.5122(2) 1.0083(4) 0.076(2) Uani 0.675(5) 1 d PDU A 1
H10A H 0.1603 0.5489 1.0385 0.114 Uiso 0.675(5) 1 calc PR A 1
H10B H 0.0865 0.4918 1.0286 0.114 Uiso 0.675(5) 1 calc PR A 1
H10C H 0.1016 0.5238 0.9550 0.114 Uiso 0.675(5) 1 calc PR A 1
C8X C 0.3195(5) 0.4859(5) 1.0460(7) 0.068(4) Uani 0.325(5) 1 d PDU A 2
H8X1 H 0.3255 0.5260 1.0708 0.102 Uiso 0.325(5) 1 calc PR A 2
H8X2 H 0.3519 0.4871 1.0062 0.102 Uiso 0.325(5) 1 calc PR A 2
H8X3 H 0.3518 0.4549 1.0840 0.102 Uiso 0.325(5) 1 calc PR A 2
C9X C 0.1596(7) 0.4778(4) 1.0774(5) 0.052(3) Uani 0.325(5) 1 d PDU A 2
H9X1 H 0.1889 0.4489 1.1191 0.079 Uiso 0.325(5) 1 calc PR A 2
H9X2 H 0.0885 0.4688 1.0543 0.079 Uiso 0.325(5) 1 calc PR A 2
H9X3 H 0.1678 0.5196 1.0975 0.079 Uiso 0.325(5) 1 calc PR A 2
C10X C 0.1547(7) 0.5196(4) 0.9546(5) 0.056(3) Uani 0.325(5) 1 d PDU A 2
H10D H 0.1650 0.5600 0.9786 0.084 Uiso 0.325(5) 1 calc PR A 2
H10E H 0.0837 0.5090 0.9397 0.084 Uiso 0.325(5) 1 calc PR A 2
H10F H 0.1766 0.5201 0.9093 0.084 Uiso 0.325(5) 1 calc PR A 2
C11 C -0.04913(14) 0.32038(11) 0.86526(12) 0.0240(4) Uani 1 1 d . . .
H11A H -0.0567 0.2754 0.8660 0.029 Uiso 1 1 calc R . .
H11B H -0.0889 0.3380 0.8958 0.029 Uiso 1 1 calc R . .
C12 C -0.04768(14) 0.32894(9) 0.72870(11) 0.0202(4) Uani 1 1 d . . .
C13 C -0.09482(14) 0.34184(10) 0.78333(11) 0.0212(4) Uani 1 1 d . . .
C14 C -0.18917(14) 0.36881(10) 0.75995(12) 0.0233(4) Uani 1 1 d . . .
H14 H -0.2202 0.3783 0.7974 0.028 Uiso 1 1 calc R . .
C15 C -0.23976(15) 0.38241(10) 0.68365(12) 0.0251(4) Uani 1 1 d . . .
C16 C -0.19160(15) 0.36742(10) 0.63059(12) 0.0241(4) Uani 1 1 d . . .
H16 H -0.2246 0.3756 0.5781 0.029 Uiso 1 1 calc R . .
C17 C -0.09702(14) 0.34096(9) 0.65151(12) 0.0209(4) Uani 1 1 d . . .
C18 C -0.34607(16) 0.40838(12) 0.65769(14) 0.0333(5) Uani 1 1 d . . .
C19 C -0.3783(3) 0.4325(2) 0.72201(19) 0.0838(14) Uani 1 1 d . . .
H19A H -0.3355 0.4669 0.7461 0.126 Uiso 1 1 calc R . .
H19B H -0.3730 0.4001 0.7597 0.126 Uiso 1 1 calc R . .
H19C H -0.4477 0.4464 0.7023 0.126 Uiso 1 1 calc R . .
C20 C -0.3592(2) 0.45558(17) 0.5966(2) 0.0689(11) Uani 1 1 d . . .
H20A H -0.4287 0.4695 0.5794 0.103 Uiso 1 1 calc R . .
H20B H -0.3425 0.4378 0.5535 0.103 Uiso 1 1 calc R . .
H20C H -0.3151 0.4903 0.6170 0.103 Uiso 1 1 calc R . .
C21 C -0.4196(2) 0.35567(17) 0.6196(2) 0.0747(11) Uani 1 1 d . . .
H21A H -0.4181 0.3242 0.6578 0.112 Uiso 1 1 calc R . .
H21B H -0.3995 0.3376 0.5781 0.112 Uiso 1 1 calc R . .
H21C H -0.4874 0.3721 0.5991 0.112 Uiso 1 1 calc R . .
C22 C -0.05264(14) 0.31943(11) 0.59073(12) 0.0236(4) Uani 1 1 d . . .
H22A H -0.0927 0.3374 0.5414 0.028 Uiso 1 1 calc R . .
H22B H -0.0611 0.2745 0.5860 0.028 Uiso 1 1 calc R . .
C23 C 0.13205(15) 0.29056(10) 0.63048(11) 0.0214(4) Uani 1 1 d . . .
C24 C 0.05690(14) 0.33388(10) 0.60230(11) 0.0211(4) Uani 1 1 d . . .
C25 C 0.08474(15) 0.39072(10) 0.58384(11) 0.0232(4) Uani 1 1 d . . .
H25 H 0.0346 0.4207 0.5643 0.028 Uiso 1 1 calc R . .
C26 C 0.18455(15) 0.40597(10) 0.59282(12) 0.0250(4) Uani 1 1 d . . .
C27 C 0.25632(15) 0.36129(10) 0.62182(12) 0.0246(4) Uani 1 1 d . . .
H27 H 0.3242 0.3706 0.6282 0.030 Uiso 1 1 calc R . .
C28 C 0.23238(14) 0.30309(10) 0.64198(11) 0.0225(4) Uani 1 1 d . . .
C29 C 0.20942(16) 0.47012(11) 0.57058(13) 0.0305(5) Uani 1 1 d . . .
C30 C 0.15527(18) 0.48084(13) 0.48548(15) 0.0407(6) Uani 1 1 d . . .
H30A H 0.1780 0.4507 0.4552 0.061 Uiso 1 1 calc R . .
H30B H 0.1700 0.5221 0.4714 0.061 Uiso 1 1 calc R . .
H30C H 0.0832 0.4765 0.4754 0.061 Uiso 1 1 calc R . .
C31 C 0.1762(2) 0.51803(12) 0.61826(18) 0.0468(7) Uani 1 1 d . . .
H31A H 0.1040 0.5148 0.6085 0.070 Uiso 1 1 calc R . .
H31B H 0.1924 0.5590 0.6042 0.070 Uiso 1 1 calc R . .
H31C H 0.2108 0.5109 0.6726 0.070 Uiso 1 1 calc R . .
C32 C 0.32181(18) 0.47809(12) 0.58485(16) 0.0401(6) Uani 1 1 d . . .
H32A H 0.3577 0.4714 0.6390 0.060 Uiso 1 1 calc R . .
H32B H 0.3350 0.5196 0.5705 0.060 Uiso 1 1 calc R . .
H32C H 0.3445 0.4484 0.5541 0.060 Uiso 1 1 calc R . .
C33 C 0.31403(15) 0.25654(10) 0.67667(13) 0.0259(5) Uani 1 1 d . . .
H33A H 0.2834 0.2154 0.6695 0.031 Uiso 1 1 calc R . .
H33B H 0.3621 0.2578 0.6475 0.031 Uiso 1 1 calc R . .
C34 C 0.32138(14) 0.26923(9) 0.81476(12) 0.0210(4) Uani 1 1 d . . .
C35 C 0.37204(14) 0.26434(9) 0.76077(12) 0.0224(4) Uani 1 1 d . . .
C36 C 0.47575(15) 0.26120(10) 0.78595(13) 0.0267(5) Uani 1 1 d . . .
H36 H 0.5100 0.2584 0.7493 0.032 Uiso 1 1 calc R . .
C37 C 0.53104(15) 0.26203(10) 0.86330(14) 0.0292(5) Uani 1 1 d . . .
C38 C 0.47793(15) 0.26441(11) 0.91557(13) 0.0295(5) Uani 1 1 d . . .
H38 H 0.5140 0.2644 0.9685 0.035 Uiso 1 1 calc R . .
C39 C 0.37420(15) 0.26675(10) 0.89308(12) 0.0247(4) Uani 1 1 d . . .
C40 C 0.64587(16) 0.25963(13) 0.89172(15) 0.0391(6) Uani 1 1 d . . .
C41 C 0.6819(2) 0.2116(2) 0.9540(2) 0.0873(15) Uani 1 1 d . . .
H41A H 0.6588 0.2222 0.9972 0.131 Uiso 1 1 calc R . .
H41B H 0.7549 0.2101 0.9710 0.131 Uiso 1 1 calc R . .
H41C H 0.6550 0.1716 0.9338 0.131 Uiso 1 1 calc R . .
C42 C 0.68654(19) 0.32211(16) 0.92441(18) 0.0564(8) Uani 1 1 d . . .
H42A H 0.6592 0.3331 0.9653 0.085 Uiso 1 1 calc R . .
H42B H 0.6669 0.3530 0.8839 0.085 Uiso 1 1 calc R . .
H42C H 0.7595 0.3203 0.9449 0.085 Uiso 1 1 calc R . .
C43 C 0.68903(17) 0.24291(13) 0.82771(17) 0.0445(7) Uani 1 1 d . . .
H43A H 0.7619 0.2401 0.8486 0.067 Uiso 1 1 calc R . .
H43B H 0.6709 0.2745 0.7881 0.067 Uiso 1 1 calc R . .
H43C H 0.6619 0.2035 0.8056 0.067 Uiso 1 1 calc R . .
C44 C 0.31886(15) 0.26070(11) 0.95123(12) 0.0288(5) Uani 1 1 d . . .
H44A H 0.2893 0.2192 0.9461 0.035 Uiso 1 1 calc R . .
H44B H 0.3685 0.2634 1.0028 0.035 Uiso 1 1 calc R . .
C45 C 0.08976(17) 0.18805(11) 0.92405(13) 0.0310(5) Uani 1 1 d . . .
H45A H 0.1473 0.1833 0.9702 0.046 Uiso 1 1 calc R . .
H45B H 0.0772 0.1494 0.8957 0.046 Uiso 1 1 calc R . .
H45C H 0.0309 0.1992 0.9384 0.046 Uiso 1 1 calc R . .
C46 C 0.08560(17) 0.18531(11) 0.59850(13) 0.0308(5) Uani 1 1 d . . .
H46A H 0.0244 0.1950 0.5571 0.046 Uiso 1 1 calc R . .
H46B H 0.0769 0.1466 0.6224 0.046 Uiso 1 1 calc R . .
H46C H 0.1414 0.1817 0.5779 0.046 Uiso 1 1 calc R . .
Li1 Li 0.1666(3) 0.36183(17) 0.7754(2) 0.0311(8) Uani 1 1 d . . .
N1 N 0.30178(15) 0.40835(9) 0.80451(13) 0.0382(5) Uani 1 1 d . . .
C47 C 0.37830(18) 0.42766(12) 0.83310(15) 0.0380(6) Uani 1 1 d . . .
C48 C 0.4776(2) 0.45155(18) 0.8716(2) 0.0675(10) Uani 1 1 d . . .
H48A H 0.4738 0.4959 0.8779 0.101 Uiso 1 1 calc R . .
H48B H 0.5215 0.4426 0.8411 0.101 Uiso 1 1 calc R . .
H48C H 0.5043 0.4322 0.9219 0.101 Uiso 1 1 calc R . .
N2 N 0.08706(15) 0.44200(9) 0.76394(13) 0.0374(5) Uani 1 1 d . . .
C49 C 0.02508(18) 0.47655(11) 0.75573(14) 0.0330(5) Uani 1 1 d . . .
C50 C -0.0563(2) 0.52004(14) 0.7448(2) 0.0598(9) Uani 1 1 d . . .
H50A H -0.1049 0.5142 0.6941 0.090 Uiso 1 1 calc R . .
H50B H -0.0298 0.5618 0.7491 0.090 Uiso 1 1 calc R . .
H50C H -0.0888 0.5134 0.7839 0.090 Uiso 1 1 calc R . .
N3 N 0.5342(3) 0.3840(2) 1.0611(2) 0.1184(16) Uani 1 1 d . . .
C51 C 0.6075(3) 0.3715(3) 1.1045(2) 0.0957(16) Uani 1 1 d . . .
C52 C 0.7048(3) 0.3584(3) 1.1580(3) 0.128(2) Uani 1 1 d . . .
H52A H 0.7565 0.3694 1.1352 0.191 Uiso 1 1 calc R . .
H52B H 0.7096 0.3147 1.1703 0.191 Uiso 1 1 calc R . .
H52C H 0.7143 0.3822 1.2047 0.191 Uiso 1 1 calc R . .
N4 N 0.4376(4) 0.5773(3) 0.7457(3) 0.1312(19) Uani 1 1 d . . .
C53 C 0.4883(3) 0.5903(2) 0.7121(4) 0.0979(19) Uani 1 1 d . . .
C54 C 0.5482(3) 0.60619(18) 0.6615(4) 0.145(3) Uani 1 1 d . . .
H54A H 0.5280 0.5802 0.6160 0.218 Uiso 1 1 calc R . .
H54B H 0.6191 0.5997 0.6890 0.218 Uiso 1 1 calc R . .
H54C H 0.5369 0.6492 0.6462 0.218 Uiso 1 1 calc R . .

loop_
_atom_site_aniso_label
_atom_site_aniso_U_11
_atom_site_aniso_U_22
_atom_site_aniso_U_33
_atom_site_aniso_U_23
_atom_site_aniso_U_13
_atom_site_aniso_U_12
Cr1 0.01532(15) 0.02340(18) 0.01946(17) -0.00042(13) 0.00464(12) -0.00337(12)
Cl1 0.0252(3) 0.0244(3) 0.0422(3) 0.0017(2) 0.0085(2) -0.0007(2)
Cl2 0.0207(2) 0.0347(3) 0.0349(3) -0.0036(2) 0.0061(2) -0.0103(2)
O1 0.0224(7) 0.0269(8) 0.0179(7) 0.0024(6) 0.0056(6) -0.0056(6)
O2 0.0135(6) 0.0267(8) 0.0180(7) -0.0005(6) 0.0040(5) -0.0002(5)
O3 0.0219(7) 0.0251(8) 0.0198(7) -0.0036(6) 0.0077(6) -0.0036(6)
O4 0.0125(6) 0.0243(7) 0.0200(7) 0.0011(6) 0.0030(5) -0.0013(5)
C1 0.0198(9) 0.0302(11) 0.0147(10) 0.0008(8) 0.0050(8) -0.0053(8)
C2 0.0199(10) 0.0375(13) 0.0161(10) 0.0011(9) 0.0042(8) -0.0050(9)
C3 0.0206(10) 0.0470(14) 0.0198(11) -0.0048(10) 0.0038(8) -0.0093(10)
C4 0.0307(11) 0.0390(13) 0.0239(12) -0.0084(10) 0.0103(9) -0.0098(10)
C5 0.0270(11) 0.0346(12) 0.0222(11) -0.0023(9) 0.0110(9) -0.0019(9)
C6 0.0196(10) 0.0346(12) 0.0127(10) 0.0004(8) 0.0053(8) -0.0050(8)
C7 0.0536(16) 0.0479(16) 0.0424(16) -0.0216(13) 0.0184(13) -0.0179(13)
C8 0.039(2) 0.038(2) 0.056(3) -0.0143(19) 0.016(2) -0.0143(17)
C9 0.058(3) 0.077(3) 0.041(2) -0.031(2) 0.021(2) -0.035(2)
C10 0.040(2) 0.058(3) 0.132(6) -0.061(4) 0.031(3) -0.013(2)
C8X 0.049(5) 0.064(7) 0.084(9) -0.042(6) 0.012(5) -0.014(5)
C9X 0.066(6) 0.047(5) 0.043(5) -0.021(4) 0.016(4) -0.001(4)
C10X 0.067(6) 0.040(5) 0.058(6) -0.019(4) 0.016(5) -0.021(4)
C11 0.0168(9) 0.0367(12) 0.0196(11) 0.0008(9) 0.0073(8) -0.0017(8)
C12 0.0129(9) 0.0247(10) 0.0225(10) -0.0010(8) 0.0050(8) -0.0030(7)
C13 0.0173(9) 0.0268(11) 0.0199(10) -0.0020(8) 0.0064(8) -0.0053(8)
C14 0.0196(10) 0.0287(11) 0.0239(11) -0.0022(9) 0.0102(8) -0.0009(8)
C15 0.0177(9) 0.0299(11) 0.0275(12) 0.0012(9) 0.0068(8) 0.0013(8)
C16 0.0185(9) 0.0327(12) 0.0195(10) 0.0034(9) 0.0038(8) -0.0002(8)
C17 0.0156(9) 0.0271(11) 0.0197(10) -0.0011(8) 0.0054(8) -0.0019(8)
C18 0.0221(11) 0.0481(15) 0.0321(13) 0.0080(11) 0.0118(9) 0.0118(10)
C19 0.062(2) 0.142(4) 0.0437(19) -0.006(2) 0.0111(16) 0.067(2)
C20 0.0434(16) 0.091(3) 0.081(2) 0.048(2) 0.0321(17) 0.0369(17)
C21 0.0190(13) 0.077(2) 0.120(3) -0.002(2) 0.0110(16) 0.0033(14)
C22 0.0145(9) 0.0367(12) 0.0186(10) -0.0027(9) 0.0037(8) -0.0005(8)
C23 0.0202(9) 0.0289(11) 0.0158(10) -0.0019(8) 0.0068(8) -0.0027(8)
C24 0.0162(9) 0.0331(12) 0.0144(10) -0.0036(8) 0.0056(7) -0.0002(8)
C25 0.0192(9) 0.0313(11) 0.0182(10) 0.0016(8) 0.0047(8) 0.0046(8)
C26 0.0217(10) 0.0344(12) 0.0189(10) 0.0024(9) 0.0066(8) -0.0010(9)
C27 0.0167(9) 0.0366(12) 0.0212(11) 0.0014(9) 0.0069(8) -0.0008(8)
C28 0.0188(9) 0.0327(12) 0.0165(10) 0.0007(8) 0.0063(8) 0.0013(8)
C29 0.0256(11) 0.0330(12) 0.0324(13) 0.0074(10) 0.0084(9) -0.0017(9)
C30 0.0314(12) 0.0465(15) 0.0400(15) 0.0191(12) 0.0053(11) -0.0019(11)
C31 0.0480(16) 0.0357(15) 0.0592(19) -0.0002(13) 0.0206(14) -0.0059(12)
C32 0.0297(12) 0.0422(15) 0.0464(16) 0.0121(12) 0.0091(11) -0.0070(11)
C33 0.0188(10) 0.0337(12) 0.0271(12) 0.0019(9) 0.0099(8) 0.0027(9)
C34 0.0137(9) 0.0211(10) 0.0264(11) 0.0044(8) 0.0035(8) -0.0020(7)
C35 0.0176(9) 0.0222(10) 0.0268(11) 0.0049(8) 0.0062(8) 0.0016(8)
C36 0.0193(10) 0.0282(12) 0.0338(12) 0.0094(9) 0.0097(9) 0.0019(8)
C37 0.0150(9) 0.0307(12) 0.0392(13) 0.0116(10) 0.0044(9) -0.0009(8)
C38 0.0187(10) 0.0362(13) 0.0285(12) 0.0090(10) 0.0000(9) -0.0021(9)
C39 0.0183(9) 0.0279(11) 0.0262(11) 0.0046(9) 0.0047(8) -0.0017(8)
C40 0.0152(10) 0.0561(17) 0.0431(15) 0.0181(12) 0.0048(10) 0.0013(10)
C41 0.0225(14) 0.135(4) 0.101(3) 0.078(3) 0.0149(16) 0.0242(18)
C42 0.0246(13) 0.093(2) 0.0521(18) -0.0171(17) 0.0120(12) -0.0199(14)
C43 0.0179(11) 0.0493(16) 0.0644(19) 0.0018(14) 0.0101(11) 0.0008(10)
C44 0.0199(10) 0.0423(14) 0.0207(11) 0.0064(9) 0.0014(8) -0.0016(9)
C45 0.0314(12) 0.0348(13) 0.0269(12) 0.0086(10) 0.0094(9) -0.0073(10)
C46 0.0329(12) 0.0331(12) 0.0275(12) -0.0117(10) 0.0110(10) -0.0037(10)
Li1 0.0238(18) 0.028(2) 0.041(2) 0.0004(17) 0.0083(16) -0.0019(15)
N1 0.0295(11) 0.0309(11) 0.0501(13) 0.0006(9) 0.0066(9) -0.0040(9)
C47 0.0311(13) 0.0382(14) 0.0453(15) -0.0014(11) 0.0127(11) -0.0030(11)
C48 0.0322(15) 0.088(3) 0.080(2) -0.023(2) 0.0146(15) -0.0179(16)
N2 0.0334(11) 0.0299(11) 0.0513(14) 0.0014(9) 0.0166(10) 0.0011(9)
C49 0.0357(13) 0.0244(12) 0.0399(14) 0.0005(10) 0.0134(11) -0.0028(10)
C50 0.0442(16) 0.0394(16) 0.092(3) 0.0016(16) 0.0153(16) 0.0159(13)
N3 0.060(2) 0.190(5) 0.091(3) -0.054(3) 0.002(2) 0.022(3)
C51 0.0405(19) 0.169(5) 0.072(3) -0.018(3) 0.0097(18) 0.015(2)
C52 0.043(2) 0.232(7) 0.097(4) 0.063(4) 0.008(2) 0.013(3)
N4 0.137(5) 0.138(4) 0.109(4) -0.041(3) 0.025(3) 0.007(4)
C53 0.053(2) 0.059(3) 0.157(5) -0.049(3) -0.002(3) 0.0005(19)
C54 0.056(2) 0.046(2) 0.343(9) -0.045(4) 0.076(4) -0.0091(19)

loop_
_atom_type_symbol
_atom_type_description
_atom_type_scat_dispersion_real
_atom_type_scat_dispersion_imag
_atom_type_scat_source
C C 0.0033 0.0016 'International Tables Vol C Tables 4.2.6.8 and 6.1.1.4'
H H 0.0000 0.0000 'International Tables Vol C Tables 4.2.6.8 and 6.1.1.4'
O O 0.0106 0.0060 'International Tables Vol C Tables 4.2.6.8 and 6.1.1.4'
Cl Cl 0.1484 0.1585 'International Tables Vol C Tables 4.2.6.8 and 6.1.1.4'
Cr Cr 0.3209 0.6236 'International Tables Vol C Tables 4.2.6.8 and 6.1.1.4'
Li Li -0.0003 0.0001 'International Tables Vol C Tables 4.2.6.8 and 6.1.1.4'
N N 0.0061 0.0033 'International Tables Vol C Tables 4.2.6.8 and 6.1.1.4'

loop_
_geom_angle_atom_site_label_1
_geom_angle_atom_site_label_2
_geom_angle_atom_site_label_3
_geom_angle
_geom_angle_site_symmetry_1
_geom_angle_site_symmetry_3
_geom_angle_publ_flag
O4 Cr1 O2 78.90(6) . . ?
O4 Cr1 O1 86.98(6) . . ?
O2 Cr1 O1 86.80(6) . . ?
O4 Cr1 O3 87.09(6) . . ?
O2 Cr1 O3 86.80(6) . . ?
O1 Cr1 O3 172.01(6) . . ?
O4 Cr1 Cl2 172.93(5) . . ?
O2 Cr1 Cl2 94.03(4) . . ?
O1 Cr1 Cl2 92.83(4) . . ?
O3 Cr1 Cl2 92.40(4) . . ?
O4 Cr1 Cl1 92.38(4) . . ?
O2 Cr1 Cl1 171.29(4) . . ?
O1 Cr1 Cl1 92.70(4) . . ?
O3 Cr1 Cl1 92.90(4) . . ?
Cl2 Cr1 Cl1 94.68(2) . . ?
O4 Cr1 Li1 38.83(8) . . ?
O2 Cr1 Li1 40.08(8) . . ?
O1 Cr1 Li1 86.80(9) . . ?
O3 Cr1 Li1 85.22(9) . . ?
Cl2 Cr1 Li1 134.10(7) . . ?
Cl1 Cr1 Li1 131.21(7) . . ?
C1 O1 C45 115.42(16) . . ?
C1 O1 Cr1 117.45(12) . . ?
C45 O1 Cr1 127.14(13) . . ?
C12 O2 Cr1 134.33(12) . . ?
C12 O2 Li1 124.11(17) . . ?
Cr1 O2 Li1 101.54(12) . . ?
C23 O3 C46 115.47(16) . . ?
C23 O3 Cr1 116.69(11) . . ?
C46 O3 Cr1 127.82(13) . . ?
C34 O4 Cr1 134.88(13) . . ?
C34 O4 Li1 121.95(16) . . ?
Cr1 O4 Li1 103.15(12) . . ?
C6 C1 C2 123.0(2) . . ?
C6 C1 O1 118.45(17) . . ?
C2 C1 O1 118.33(18) . . ?
C3 C2 C1 116.9(2) . . ?
C3 C2 C44 120.53(19) . . ?
C1 C2 C44 122.6(2) . . ?
C2 C3 C4 122.6(2) . . ?
C3 C4 C5 117.8(2) . . ?
C3 C4 C7 120.4(2) . . ?
C5 C4 C7 121.8(2) . . ?
C6 C5 C4 122.1(2) . . ?
C5 C6 C1 117.55(19) . . ?
C5 C6 C11 120.45(19) . . ?
C1 C6 C11 121.99(19) . . ?
C8X C7 C4 119.6(5) . . ?
C10 C7 C4 115.7(3) . . ?
C8X C7 C10X 114.5(6) . . ?
C4 C7 C10X 107.3(4) . . ?
C10 C7 C8 111.4(4) . . ?
C4 C7 C8 108.0(2) . . ?
C10 C7 C9 110.8(4) . . ?
C4 C7 C9 106.9(3) . . ?
C8 C7 C9 103.2(3) . . ?
C8X C7 C9X 109.1(5) . . ?
C4 C7 C9X 105.6(4) . . ?
C10X C7 C9X 98.2(5) . . ?
C13 C11 C6 117.74(17) . . ?
O2 C12 C17 119.97(17) . . ?
O2 C12 C13 120.08(17) . . ?
C17 C12 C13 119.86(18) . . ?
C14 C13 C12 119.08(19) . . ?
C14 C13 C11 120.24(18) . . ?
C12 C13 C11 120.33(18) . . ?
C13 C14 C15 122.54(19) . . ?
C16 C15 C14 116.75(18) . . ?
C16 C15 C18 120.83(19) . . ?
C14 C15 C18 122.28(19) . . ?
C17 C16 C15 122.60(19) . . ?
C16 C17 C12 119.12(19) . . ?
C16 C17 C22 120.33(18) . . ?
C12 C17 C22 120.25(17) . . ?
C19 C18 C20 110.9(3) . . ?
C19 C18 C15 113.3(2) . . ?
C20 C18 C15 111.6(2) . . ?
C19 C18 C21 107.0(3) . . ?
C20 C18 C21 105.2(3) . . ?
C15 C18 C21 108.3(2) . . ?
C17 C22 C24 117.82(17) . . ?
C28 C23 C24 122.8(2) . . ?
C28 C23 O3 118.47(18) . . ?
C24 C23 O3 118.51(17) . . ?
C25 C24 C23 117.53(18) . . ?
C25 C24 C22 120.48(18) . . ?
C23 C24 C22 121.99(19) . . ?
C24 C25 C26 122.53(19) . . ?
C27 C26 C25 117.5(2) . . ?
C27 C26 C29 123.13(18) . . ?
C25 C26 C29 119.40(19) . . ?
C26 C27 C28 122.39(19) . . ?
C23 C28 C27 117.29(19) . . ?
C23 C28 C33 122.19(19) . . ?
C27 C28 C33 120.50(18) . . ?
C26 C29 C30 109.38(19) . . ?
C26 C29 C31 109.54(19) . . ?
C30 C29 C31 109.8(2) . . ?
C26 C29 C32 111.69(19) . . ?
C30 C29 C32 108.3(2) . . ?
C31 C29 C32 108.1(2) . . ?
C35 C33 C28 116.65(18) . . ?
O4 C34 C35 120.00(18) . . ?
O4 C34 C39 119.61(18) . . ?
C35 C34 C39 120.31(18) . . ?
C36 C35 C34 119.00(19) . . ?
C36 C35 C33 120.53(19) . . ?
C34 C35 C33 120.21(17) . . ?
C35 C36 C37 122.2(2) . . ?
C36 C37 C38 117.27(19) . . ?
C36 C37 C40 122.6(2) . . ?
C38 C37 C40 120.1(2) . . ?
C39 C38 C37 122.6(2) . . ?
C38 C39 C34 118.5(2) . . ?
C38 C39 C44 120.85(19) . . ?
C34 C39 C44 120.42(18) . . ?
C41 C40 C42 108.9(3) . . ?
C41 C40 C43 107.3(3) . . ?
C42 C40 C43 109.0(2) . . ?
C41 C40 C37 110.3(2) . . ?
C42 C40 C37 109.1(2) . . ?
C43 C40 C37 112.1(2) . . ?
C2 C44 C39 117.67(18) . . ?
O4 Li1 O2 76.37(15) . . ?
O4 Li1 N2 169.6(2) . . ?
O2 Li1 N2 94.62(17) . . ?
O4 Li1 N1 96.86(17) . . ?
O2 Li1 N1 173.2(2) . . ?
N2 Li1 N1 92.09(17) . . ?
O4 Li1 Cr1 38.01(8) . . ?
O2 Li1 Cr1 38.37(8) . . ?
N2 Li1 Cr1 132.88(16) . . ?
N1 Li1 Cr1 134.87(17) . . ?
C47 N1 Li1 166.7(2) . . ?
N1 C47 C48 178.6(3) . . ?
C49 N2 Li1 163.5(2) . . ?
N2 C49 C50 178.8(3) . . ?
N3 C51 C52 176.3(6) . . ?
N4 C53 C54 175.1(6) . . ?

loop_
_geom_bond_atom_site_label_1
_geom_bond_atom_site_label_2
_geom_bond_distance
_geom_bond_site_symmetry_2
_geom_bond_publ_flag
Cr1 O4 1.9189(13) . ?
Cr1 O2 1.9224(14) . ?
Cr1 O1 2.0376(14) . ?
Cr1 O3 2.0467(14) . ?
Cr1 Cl2 2.3158(6) . ?
Cr1 Cl1 2.3166(6) . ?
Cr1 Li1 3.034(4) . ?
O1 C1 1.413(3) . ?
O1 C45 1.449(2) . ?
O2 C12 1.341(2) . ?
O2 Li1 1.994(4) . ?
O3 C23 1.412(3) . ?
O3 C46 1.445(3) . ?
O4 C34 1.345(2) . ?
O4 Li1 1.954(4) . ?
C1 C6 1.390(3) . ?
C1 C2 1.397(3) . ?
C2 C3 1.392(3) . ?
C2 C44 1.515(3) . ?
C3 C4 1.392(3) . ?
C4 C5 1.400(3) . ?
C4 C7 1.530(3) . ?
C5 C6 1.389(3) . ?
C6 C11 1.525(3) . ?
C7 C8X 1.429(6) . ?
C7 C10 1.447(5) . ?
C7 C10X 1.562(7) . ?
C7 C8 1.564(4) . ?
C7 C9 1.599(5) . ?
C7 C9X 1.644(7) . ?
C11 C13 1.520(3) . ?
C12 C17 1.400(3) . ?
C12 C13 1.400(3) . ?
C13 C14 1.395(3) . ?
C14 C15 1.396(3) . ?
C15 C16 1.396(3) . ?
C15 C18 1.534(3) . ?
C16 C17 1.394(3) . ?
C17 C22 1.521(3) . ?
C18 C19 1.495(4) . ?
C18 C20 1.496(4) . ?
C18 C21 1.563(4) . ?
C22 C24 1.526(3) . ?
C23 C28 1.392(3) . ?
C23 C24 1.395(3) . ?
C24 C25 1.379(3) . ?
C25 C26 1.406(3) . ?
C26 C27 1.388(3) . ?
C26 C29 1.534(3) . ?
C27 C28 1.398(3) . ?
C28 C33 1.520(3) . ?
C29 C30 1.534(3) . ?
C29 C31 1.534(4) . ?
C29 C32 1.534(3) . ?
C33 C35 1.520(3) . ?
C34 C35 1.401(3) . ?
C34 C39 1.404(3) . ?
C35 C36 1.392(3) . ?
C36 C37 1.395(3) . ?
C37 C38 1.396(3) . ?
C37 C40 1.540(3) . ?
C38 C39 1.392(3) . ?
C39 C44 1.519(3) . ?
C40 C41 1.521(4) . ?
C40 C42 1.531(4) . ?
C40 C43 1.534(4) . ?
Li1 N2 2.057(4) . ?
Li1 N1 2.079(4) . ?
N1 C47 1.125(3) . ?
C47 C48 1.455(4) . ?
N2 C49 1.130(3) . ?
C49 C50 1.455(4) . ?
N3 C51 1.125(5) . ?
C51 C52 1.446(5) . ?
N4 C53 1.121(7) . ?
C53 C54 1.484(8) . ?

loop_
_geom_torsion_atom_site_label_1
_geom_torsion_atom_site_label_2
_geom_torsion_atom_site_label_3
_geom_torsion_atom_site_label_4
_geom_torsion
_geom_torsion_site_symmetry_1
_geom_torsion_site_symmetry_2
_geom_torsion_site_symmetry_3
_geom_torsion_site_symmetry_4
_geom_torsion_publ_flag
O4 Cr1 O1 C1 39.35(13) . . . . ?
O2 Cr1 O1 C1 -39.69(13) . . . . ?
Cl2 Cr1 O1 C1 -133.58(12) . . . . ?
Cl1 Cr1 O1 C1 131.60(12) . . . . ?
Li1 Cr1 O1 C1 0.46(14) . . . . ?
O4 Cr1 O1 C45 -140.70(16) . . . . ?
O2 Cr1 O1 C45 140.25(16) . . . . ?
Cl2 Cr1 O1 C45 46.37(15) . . . . ?
Cl1 Cr1 O1 C45 -48.46(15) . . . . ?
Li1 Cr1 O1 C45 -179.60(17) . . . . ?
O4 Cr1 O2 C12 -179.83(18) . . . . ?
O1 Cr1 O2 C12 -92.29(17) . . . . ?
O3 Cr1 O2 C12 92.51(17) . . . . ?
Cl2 Cr1 O2 C12 0.32(17) . . . . ?
Li1 Cr1 O2 C12 178.9(2) . . . . ?
O4 Cr1 O2 Li1 1.29(13) . . . . ?
O1 Cr1 O2 Li1 88.83(14) . . . . ?
O3 Cr1 O2 Li1 -86.38(14) . . . . ?
Cl2 Cr1 O2 Li1 -178.56(13) . . . . ?
O4 Cr1 O3 C23 -38.64(13) . . . . ?
O2 Cr1 O3 C23 40.40(13) . . . . ?
Cl2 Cr1 O3 C23 134.31(12) . . . . ?
Cl1 Cr1 O3 C23 -130.88(12) . . . . ?
Li1 Cr1 O3 C23 0.24(14) . . . . ?
O4 Cr1 O3 C46 139.73(16) . . . . ?
O2 Cr1 O3 C46 -141.24(16) . . . . ?
Cl2 Cr1 O3 C46 -47.33(16) . . . . ?
Cl1 Cr1 O3 C46 47.49(16) . . . . ?
Li1 Cr1 O3 C46 178.61(17) . . . . ?
O2 Cr1 O4 C34 -179.93(19) . . . . ?
O1 Cr1 O4 C34 92.74(18) . . . . ?
O3 Cr1 O4 C34 -92.62(18) . . . . ?
Cl1 Cr1 O4 C34 0.16(18) . . . . ?
Li1 Cr1 O4 C34 -178.6(3) . . . . ?
O2 Cr1 O4 Li1 -1.32(14) . . . . ?
O1 Cr1 O4 Li1 -88.65(14) . . . . ?
O3 Cr1 O4 Li1 85.99(14) . . . . ?
Cl1 Cr1 O4 Li1 178.77(14) . . . . ?
C45 O1 C1 C6 -92.4(2) . . . . ?
Cr1 O1 C1 C6 87.55(19) . . . . ?
C45 O1 C1 C2 92.3(2) . . . . ?
Cr1 O1 C1 C2 -87.72(19) . . . . ?
C6 C1 C2 C3 2.7(3) . . . . ?
O1 C1 C2 C3 177.73(18) . . . . ?
C6 C1 C2 C44 -177.37(19) . . . . ?
O1 C1 C2 C44 -2.3(3) . . . . ?
C1 C2 C3 C4 -0.8(3) . . . . ?
C44 C2 C3 C4 179.2(2) . . . . ?
C2 C3 C4 C5 -0.7(3) . . . . ?
C2 C3 C4 C7 -179.8(2) . . . . ?
C3 C4 C5 C6 0.5(3) . . . . ?
C7 C4 C5 C6 179.6(2) . . . . ?
C4 C5 C6 C1 1.2(3) . . . . ?
C4 C5 C6 C11 179.70(19) . . . . ?
C2 C1 C6 C5 -2.9(3) . . . . ?
O1 C1 C6 C5 -177.89(18) . . . . ?
C2 C1 C6 C11 178.64(19) . . . . ?
O1 C1 C6 C11 3.6(3) . . . . ?
C3 C4 C7 C8X 3.1(7) . . . . ?
C5 C4 C7 C8X -176.0(6) . . . . ?
C3 C4 C7 C10 -178.0(4) . . . . ?
C5 C4 C7 C10 3.0(5) . . . . ?
C3 C4 C7 C10X 135.7(5) . . . . ?
C5 C4 C7 C10X -43.4(5) . . . . ?
C3 C4 C7 C8 56.3(3) . . . . ?
C5 C4 C7 C8 -122.7(3) . . . . ?
C3 C4 C7 C9 -54.1(3) . . . . ?
C5 C4 C7 C9 126.9(3) . . . . ?
C3 C4 C7 C9X -120.3(4) . . . . ?
C5 C4 C7 C9X 60.7(4) . . . . ?
C5 C6 C11 C13 82.3(3) . . . . ?
C1 C6 C11 C13 -99.2(2) . . . . ?
Cr1 O2 C12 C17 -92.1(2) . . . . ?
Li1 O2 C12 C17 86.6(3) . . . . ?
Cr1 O2 C12 C13 91.5(2) . . . . ?
Li1 O2 C12 C13 -89.8(2) . . . . ?
O2 C12 C13 C14 173.97(18) . . . . ?
C17 C12 C13 C14 -2.5(3) . . . . ?
O2 C12 C13 C11 -12.8(3) . . . . ?
C17 C12 C13 C11 170.77(19) . . . . ?
C6 C11 C13 C14 -135.6(2) . . . . ?
C6 C11 C13 C12 51.3(3) . . . . ?
C12 C13 C14 C15 1.4(3) . . . . ?
C11 C13 C14 C15 -171.9(2) . . . . ?
C13 C14 C15 C16 0.3(3) . . . . ?
C13 C14 C15 C18 176.1(2) . . . . ?
C14 C15 C16 C17 -0.9(3) . . . . ?
C18 C15 C16 C17 -176.8(2) . . . . ?
C15 C16 C17 C12 -0.2(3) . . . . ?
C15 C16 C17 C22 173.5(2) . . . . ?
O2 C12 C17 C16 -174.54(18) . . . . ?
C13 C12 C17 C16 1.9(3) . . . . ?
O2 C12 C17 C22 11.7(3) . . . . ?
C13 C12 C17 C22 -171.82(19) . . . . ?
C16 C15 C18 C19 -169.2(3) . . . . ?
C14 C15 C18 C19 15.2(4) . . . . ?
C16 C15 C18 C20 -43.1(3) . . . . ?
C14 C15 C18 C20 141.2(3) . . . . ?
C16 C15 C18 C21 72.3(3) . . . . ?
C14 C15 C18 C21 -103.4(3) . . . . ?
C16 C17 C22 C24 136.9(2) . . . . ?
C12 C17 C22 C24 -49.5(3) . . . . ?
C46 O3 C23 C28 -91.1(2) . . . . ?
Cr1 O3 C23 C28 87.50(19) . . . . ?
C46 O3 C23 C24 94.6(2) . . . . ?
Cr1 O3 C23 C24 -86.81(19) . . . . ?
C28 C23 C24 C25 1.5(3) . . . . ?
O3 C23 C24 C25 175.56(17) . . . . ?
C28 C23 C24 C22 -179.45(19) . . . . ?
O3 C23 C24 C22 -5.4(3) . . . . ?
C17 C22 C24 C25 -81.1(3) . . . . ?
C17 C22 C24 C23 99.9(2) . . . . ?
C23 C24 C25 C26 -0.3(3) . . . . ?
C22 C24 C25 C26 -179.40(19) . . . . ?
C24 C25 C26 C27 -0.3(3) . . . . ?
C24 C25 C26 C29 179.7(2) . . . . ?
C25 C26 C27 C28 -0.2(3) . . . . ?
C29 C26 C27 C28 179.8(2) . . . . ?
C24 C23 C28 C27 -1.9(3) . . . . ?
O3 C23 C28 C27 -176.00(18) . . . . ?
C24 C23 C28 C33 176.68(19) . . . . ?
O3 C23 C28 C33 2.6(3) . . . . ?
C26 C27 C28 C23 1.3(3) . . . . ?
C26 C27 C28 C33 -177.4(2) . . . . ?
C27 C26 C29 C30 119.5(2) . . . . ?
C25 C26 C29 C30 -60.4(3) . . . . ?
C27 C26 C29 C31 -120.0(2) . . . . ?
C25 C26 C29 C31 60.0(3) . . . . ?
C27 C26 C29 C32 -0.3(3) . . . . ?
C25 C26 C29 C32 179.7(2) . . . . ?
C23 C28 C33 C35 -100.3(2) . . . . ?
C27 C28 C33 C35 78.3(3) . . . . ?
Cr1 O4 C34 C35 91.0(2) . . . . ?
Li1 O4 C34 C35 -87.4(3) . . . . ?
Cr1 O4 C34 C39 -92.3(2) . . . . ?
Li1 O4 C34 C39 89.3(3) . . . . ?
O4 C34 C35 C36 172.39(18) . . . . ?
C39 C34 C35 C36 -4.3(3) . . . . ?
O4 C34 C35 C33 -13.4(3) . . . . ?
C39 C34 C35 C33 169.93(19) . . . . ?
C28 C33 C35 C36 -133.0(2) . . . . ?
C28 C33 C35 C34 52.9(3) . . . . ?
C34 C35 C36 C37 0.8(3) . . . . ?
C33 C35 C36 C37 -173.5(2) . . . . ?
C35 C36 C37 C38 1.8(3) . . . . ?
C35 C36 C37 C40 -179.0(2) . . . . ?
C36 C37 C38 C39 -0.9(3) . . . . ?
C40 C37 C38 C39 179.9(2) . . . . ?
C37 C38 C39 C34 -2.6(3) . . . . ?
C37 C38 C39 C44 171.7(2) . . . . ?
O4 C34 C39 C38 -171.55(19) . . . . ?
C35 C34 C39 C38 5.2(3) . . . . ?
O4 C34 C39 C44 14.1(3) . . . . ?
C35 C34 C39 C44 -169.1(2) . . . . ?
C36 C37 C40 C41 -131.5(3) . . . . ?
C38 C37 C40 C41 47.7(4) . . . . ?
C36 C37 C40 C42 108.9(3) . . . . ?
C38 C37 C40 C42 -71.9(3) . . . . ?
C36 C37 C40 C43 -12.0(3) . . . . ?
C38 C37 C40 C43 167.2(2) . . . . ?
C3 C2 C44 C39 -81.2(3) . . . . ?
C1 C2 C44 C39 98.9(3) . . . . ?
C38 C39 C44 C2 132.9(2) . . . . ?
C34 C39 C44 C2 -52.9(3) . . . . ?
C34 O4 Li1 O2 -179.88(15) . . . . ?
Cr1 O4 Li1 O2 1.29(13) . . . . ?
C34 O4 Li1 N2 -149.3(13) . . . . ?
Cr1 O4 Li1 N2 31.8(14) . . . . ?
C34 O4 Li1 N1 -0.2(3) . . . . ?
Cr1 O4 Li1 N1 -179.05(13) . . . . ?
C34 O4 Li1 Cr1 178.8(2) . . . . ?
C12 O2 Li1 O4 179.69(15) . . . . ?
Cr1 O2 Li1 O4 -1.28(13) . . . . ?
C12 O2 Li1 N2 5.0(3) . . . . ?
Cr1 O2 Li1 N2 -176.00(13) . . . . ?
C12 O2 Li1 Cr1 -179.0(2) . . . . ?
O2 Cr1 Li1 O4 178.0(2) . . . . ?
O1 Cr1 Li1 O4 89.15(12) . . . . ?
O3 Cr1 Li1 O4 -91.30(12) . . . . ?
Cl2 Cr1 Li1 O4 179.99(8) . . . . ?
Cl1 Cr1 Li1 O4 -1.64(18) . . . . ?
O4 Cr1 Li1 O2 -178.0(2) . . . . ?
O1 Cr1 Li1 O2 -88.84(12) . . . . ?
O3 Cr1 Li1 O2 90.71(12) . . . . ?
Cl2 Cr1 Li1 O2 2.00(18) . . . . ?
Cl1 Cr1 Li1 O2 -179.62(7) . . . . ?
O4 Cr1 Li1 N2 -172.5(3) . . . . ?
O2 Cr1 Li1 N2 5.45(17) . . . . ?
O1 Cr1 Li1 N2 -83.4(2) . . . . ?
O3 Cr1 Li1 N2 96.2(2) . . . . ?
Cl2 Cr1 Li1 N2 7.5(3) . . . . ?
Cl1 Cr1 Li1 N2 -174.17(18) . . . . ?
O4 Cr1 Li1 N1 1.33(18) . . . . ?
O2 Cr1 Li1 N1 179.3(4) . . . . ?
O1 Cr1 Li1 N1 90.5(3) . . . . ?
O3 Cr1 Li1 N1 -90.0(3) . . . . ?
Cl2 Cr1 Li1 N1 -178.68(19) . . . . ?
Cl1 Cr1 Li1 N1 -0.3(3) . . . . ?
O4 Li1 N1 C47 -57.4(11) . . . . ?
N2 Li1 N1 C47 117.3(10) . . . . ?
Cr1 Li1 N1 C47 -58.2(11) . . . . ?
O4 Li1 N2 C49 -23(2) . . . . ?
O2 Li1 N2 C49 6.2(9) . . . . ?
N1 Li1 N2 C49 -172.8(8) . . . . ?
Cr1 Li1 N2 C49 2.8(10) . . . . ?
